data_7701396
loop_
_publ_author_name
'Anker, Mathew David'
'Altaf, Yasir'
'Lein, Matthias'
'Coles, Martyn P.'

_publ_section_title
;
 Reactions of In--Zn Bonds with Organic Azides: Products that Result from
 Hetero- and Homo-bimetallic Behaviour
;
_journal_name_full 'Dalton Transactions'
_journal_paper_doi 10.1039/C9DT03990B
_journal_year 2019
_chemical_formula_moiety 'C56 H92 In2 N4 O2 Si4'
_chemical_formula_sum 'C56 H92 In2 N4 O2 Si4'
_chemical_formula_weight 1195.33
_space_group_IT_number 14
_space_group_name_Hall '-P 2yn'
_space_group_name_H-M_alt 'P 1 21/n 1'
_symmetry_cell_setting monoclinic
_symmetry_Int_Tables_number 14
_symmetry_space_group_name_Hall '-P 2yn'
_symmetry_space_group_name_H-M 'P 1 21/n 1'
_atom_sites_solution_hydrogens geom
_audit_conform_dict_location ftp://ftp.iucr.org/pub/cif_core.dic
_audit_conform_dict_name cif_core.dic
_audit_conform_dict_version 2.4.3
_audit_creation_date 2019-10-17T15:11:24-00:00
_audit_creation_method 'WinGX routine CIF_UPDATE'
_audit_update_record
;
2019-10-17 deposited with the CCDC.    2019-10-21 downloaded from the CCDC.
;
_cell_angle_alpha 90
_cell_angle_beta 103.6751(14)
_cell_angle_gamma 90
_cell_formula_units_Z 2
_cell_length_a 15.6869(2)
_cell_length_b 12.03733(15)
_cell_length_c 16.2305(2)
_cell_measurement_reflns_used 14310
_cell_measurement_temperature 120.01(10)
_cell_measurement_theta_max 73.549
_cell_measurement_theta_min 4.621
_cell_measurement_wavelength 1.54184
_cell_volume 2977.90(7)
_computing_cell_refinement 'CrysAlisPro 1.171.38.46 (Rigaku OD, 2015)'
_computing_data_collection 'CrysAlisPro 1.171.38.46 (Rigaku OD, 2015)'
_computing_data_reduction 'CrysAlisPro 1.171.38.46 (Rigaku OD, 2015)'
_computing_molecular_graphics 'Ortep for Windows (Farrugia, 2012)'
_computing_publication_material 'WinGX publication routines (Farrugia, 2012)'
_computing_structure_refinement 'SHELXL-2014/6 (Sheldrick, 2014)'
_diffrn_ambient_temperature 120.01(10)
_diffrn_detector 'CCD plate'
_diffrn_detector_area_resol_mean 8.0856
_diffrn_measured_fraction_theta_full 0.9997
_diffrn_measured_fraction_theta_max 0.9997
_diffrn_measurement_device 'four-circle diffractometer'
_diffrn_measurement_device_type 'SuperNova, Dual, Cu at zero, EosS2'
_diffrn_measurement_method '\w scans'
_diffrn_orient_matrix_type 'CrysAlisPro convention (1999,Acta A55,543-557)'
_diffrn_orient_matrix_UB_11 -0.036741
_diffrn_orient_matrix_UB_12 -0.0345803
_diffrn_orient_matrix_UB_13 0.0762605
_diffrn_orient_matrix_UB_21 -0.0894528
_diffrn_orient_matrix_UB_22 0.0509998
_diffrn_orient_matrix_UB_23 -0.0431864
_diffrn_orient_matrix_UB_31 -0.0292721
_diffrn_orient_matrix_UB_32 -0.1121774
_diffrn_orient_matrix_UB_33 -0.0431717
_diffrn_radiation_monochromator mirror
_diffrn_radiation_probe x-ray
_diffrn_radiation_type 'Cu K\a'
_diffrn_radiation_wavelength 1.54184
_diffrn_reflns_av_R_equivalents 0.0289
_diffrn_reflns_av_unetI/netI 0.0397
_diffrn_reflns_Laue_measured_fraction_full 1
_diffrn_reflns_Laue_measured_fraction_max 1
_diffrn_reflns_limit_h_max 18
_diffrn_reflns_limit_h_min -18
_diffrn_reflns_limit_k_max 14
_diffrn_reflns_limit_k_min -14
_diffrn_reflns_limit_l_max 19
_diffrn_reflns_limit_l_min -19
_diffrn_reflns_number 19907
_diffrn_reflns_point_group_measured_fraction_full 1
_diffrn_reflns_point_group_measured_fraction_max 1
_diffrn_reflns_theta_full 68.1328
_diffrn_reflns_theta_max 68.248
_diffrn_reflns_theta_min 3.5243
_diffrn_source 'micro-focus sealed X-ray tube'
_exptl_absorpt_coefficient_mu 7.264
_exptl_absorpt_correction_T_max 1
_exptl_absorpt_correction_T_min 0.291
_exptl_absorpt_correction_type gaussian
_exptl_absorpt_process_details
;
        CrysAlisPro 1.171.38.46 (Rigaku Oxford Diffraction, 2015)
Numerical absorption correction based on gaussian integration over
                        a multifaceted crystal model
        Empirical absorption correction using spherical harmonics,
 implemented in SCALE3 ABSPACK scaling algorithm.
;
_exptl_crystal_colour 'pale yellow'
_exptl_crystal_density_diffrn 1.333
_exptl_crystal_density_method 'not measured'
_exptl_crystal_description block
_exptl_crystal_F_000 1252.0
_exptl_crystal_size_max 0.347
_exptl_crystal_size_mid 0.198
_exptl_crystal_size_min 0.079
_refine_diff_density_max 0.321
_refine_diff_density_min -0.876
_refine_diff_density_rms 0.071
_refine_ls_extinction_method none
_refine_ls_goodness_of_fit_ref 1.075
_refine_ls_hydrogen_treatment constr
_refine_ls_matrix_type full
_refine_ls_number_constraints 0
_refine_ls_number_parameters 340
_refine_ls_number_reflns 5458
_refine_ls_number_restraints 0
_refine_ls_restrained_S_all 1.075
_refine_ls_R_factor_all 0.0229
_refine_ls_R_factor_gt 0.0223
_refine_ls_shift/su_max 0.006
_refine_ls_shift/su_mean 0
_refine_ls_structure_factor_coef Fsqd
_refine_ls_weighting_details 'w=1/[\s^2^(Fo^2^)+(0.0268P)^2^+1.5527P] where P=(Fo^2^+2Fc^2^)/3'
_refine_ls_weighting_scheme calc
_refine_ls_wR_factor_gt 0.0558
_refine_ls_wR_factor_ref 0.0562
_reflns_number_gt 5300
_reflns_number_total 5458
_reflns_threshold_expression 'I > 2\s(I)'
_cod_data_source_file c9dt03990b2.cif
_cod_data_source_block Compound-A'
_cod_original_cell_volume 2977.89(7)
_cod_database_code 7701396

loop_
_symmetry_equiv_pos_as_xyz
'x, y, z'
'-x+1/2, y+1/2, -z+1/2'
'-x, -y, -z'
'x-1/2, -y-1/2, z-1/2'

loop_
_atom_site_label
_atom_site_type_symbol
_atom_site_fract_x
_atom_site_fract_y
_atom_site_fract_z
_atom_site_U_iso_or_equiv
_atom_site_adp_type
_atom_site_occupancy
_atom_site_calc_flag
_atom_site_disorder_assembly
_atom_site_disorder_group
In In 1.08360(2) 0.50912(2) -0.01231(2) 0.01076(5) Uani 1 d . .
Si1 Si 1.10073(3) 0.26302(4) -0.08320(4) 0.02040(12) Uani 1 d . .
Si2 Si 0.92106(3) 0.22897(4) -0.03226(3) 0.01124(10) Uani 1 d . .
O O 1.01233(8) 0.27933(11) -0.04913(9) 0.0196(3) Uani 1 d . .
N1 N 1.14988(9) 0.39198(12) -0.06782(10) 0.0141(3) Uani 1 d . .
N2 N 0.85316(9) 0.33999(12) -0.02970(9) 0.0114(3) Uani 1 d . .
C1 C 1.21543(11) 0.41741(15) -0.11357(12) 0.0145(3) Uani 1 d . .
C2 C 1.19165(12) 0.47087(16) -0.19331(12) 0.0170(4) Uani 1 d . .
C3 C 1.25532(15) 0.48958(16) -0.23847(14) 0.0225(4) Uani 1 d . .
H3 H 1.2394 0.526 -0.2918 0.027 Uiso 1 calc . .
C4 C 1.34169(13) 0.45619(18) -0.20736(14) 0.0248(4) Uani 1 d . .
H4 H 1.3842 0.4685 -0.2395 0.03 Uiso 1 calc . .
C5 C 1.36499(12) 0.40508(17) -0.12951(14) 0.0234(4) Uani 1 d . .
H5 H 1.4242 0.3828 -0.1081 0.028 Uiso 1 calc . .
C6 C 1.30389(12) 0.38495(15) -0.08103(12) 0.0172(4) Uani 1 d . .
C7 C 1.09893(14) 0.51424(17) -0.22972(13) 0.0206(4) Uani 1 d . .
H7 H 1.0589 0.4758 -0.1993 0.025 Uiso 1 calc . .
C8 C 1.09475(16) 0.63828(19) -0.21242(15) 0.0337(5) Uani 1 d . .
H8A H 1.1151 0.652 -0.1514 0.051 Uiso 1 calc . .
H8B H 1.0341 0.6642 -0.232 0.051 Uiso 1 calc . .
H8C H 1.1324 0.6784 -0.2427 0.051 Uiso 1 calc . .
C9 C 1.06458(16) 0.49165(19) -0.32485(14) 0.0286(5) Uani 1 d . .
H9A H 1.0984 0.5355 -0.3569 0.043 Uiso 1 calc . .
H9B H 1.0025 0.5126 -0.3423 0.043 Uiso 1 calc . .
H9C H 1.0709 0.4125 -0.3361 0.043 Uiso 1 calc . .
C10 C 1.33586(12) 0.33106(16) 0.00565(12) 0.0202(4) Uani 1 d . .
H10 H 1.2833 0.3132 0.028 0.024 Uiso 1 calc . .
C11 C 1.39320(15) 0.4120(2) 0.06748(15) 0.0333(5) Uani 1 d . .
H11A H 1.4448 0.432 0.0464 0.05 Uiso 1 calc . .
H11B H 1.4122 0.3768 0.1232 0.05 Uiso 1 calc . .
H11C H 1.3594 0.4792 0.0724 0.05 Uiso 1 calc . .
C12 C 1.38570(13) 0.22240(17) 0.00129(15) 0.0275(5) Uani 1 d . .
H12A H 1.3502 0.1737 -0.0418 0.041 Uiso 1 calc . .
H12B H 1.3974 0.1853 0.0566 0.041 Uiso 1 calc . .
H12C H 1.4414 0.2388 -0.0136 0.041 Uiso 1 calc . .
C15 C 0.87194(13) 0.13182(17) -0.11877(14) 0.0261(4) Uani 1 d . .
H15A H 0.8606 0.1711 -0.1732 0.039 Uiso 1 calc . .
H15B H 0.8167 0.1027 -0.1094 0.039 Uiso 1 calc . .
H15C H 0.9126 0.0702 -0.1196 0.039 Uiso 1 calc . .
C16 C 0.95502(14) 0.15308(18) 0.07013(13) 0.0272(5) Uani 1 d . .
H16A H 0.9923 0.09 0.0634 0.041 Uiso 1 calc . .
H16B H 0.9028 0.1259 0.0871 0.041 Uiso 1 calc . .
H16C H 0.9878 0.2033 0.1138 0.041 Uiso 1 calc . .
C17 C 0.76705(11) 0.34105(14) -0.08472(11) 0.0120(3) Uani 1 d . .
C18 C 0.75249(11) 0.39145(15) -0.16565(11) 0.0152(4) Uani 1 d . .
C19 C 0.66785(12) 0.39146(16) -0.21808(12) 0.0196(4) Uani 1 d . .
H19 H 0.6576 0.4266 -0.2719 0.024 Uiso 1 calc . .
C20 C 0.59878(12) 0.34138(16) -0.19313(12) 0.0201(4) Uani 1 d . .
H20 H 0.5414 0.3433 -0.2291 0.024 Uiso 1 calc . .
C21 C 0.61385(12) 0.28843(16) -0.11541(12) 0.0184(4) Uani 1 d . .
H21 H 0.5666 0.2521 -0.0992 0.022 Uiso 1 calc . .
C22 C 0.69699(11) 0.28718(15) -0.06030(11) 0.0143(3) Uani 1 d . .
C23 C 0.82684(13) 0.44556(18) -0.19658(12) 0.0214(4) Uani 1 d . .
H23 H 0.8833 0.4186 -0.1594 0.026 Uiso 1 calc . .
C24 C 0.82495(15) 0.57227(19) -0.18769(15) 0.0309(5) Uani 1 d . .
H24A H 0.7715 0.6017 -0.2254 0.046 Uiso 1 calc . .
H24B H 0.8764 0.6044 -0.2031 0.046 Uiso 1 calc . .
H24C H 0.8257 0.5917 -0.1289 0.046 Uiso 1 calc . .
C25 C 0.82658(15) 0.4130(2) -0.28790(14) 0.0325(5) Uani 1 d . .
H25A H 0.8281 0.3319 -0.2925 0.049 Uiso 1 calc . .
H25B H 0.8782 0.4448 -0.3033 0.049 Uiso 1 calc . .
H25C H 0.7732 0.4415 -0.3264 0.049 Uiso 1 calc . .
C26 C 0.71004(12) 0.22730(16) 0.02382(12) 0.0188(4) Uani 1 d . .
H26 H 0.7743 0.2283 0.0511 0.023 Uiso 1 calc . .
C27 C 0.68162(17) 0.10570(17) 0.01217(14) 0.0327(5) Uani 1 d . .
H27A H 0.6181 0.1018 -0.011 0.049 Uiso 1 calc . .
H27B H 0.6968 0.0677 0.0671 0.049 Uiso 1 calc . .
H27C H 0.7118 0.0696 -0.027 0.049 Uiso 1 calc . .
C28 C 0.66293(14) 0.28664(18) 0.08372(13) 0.0262(4) Uani 1 d . .
H28A H 0.6822 0.3643 0.0904 0.039 Uiso 1 calc . .
H28B H 0.677 0.2498 0.1391 0.039 Uiso 1 calc . .
H28C H 0.5994 0.2839 0.06 0.039 Uiso 1 calc . .
C13 C 1.0904(17) 0.2071(16) -0.1834(16) 0.047(4) Uani 0.41(3) d A 1
H13A H 1.0623 0.134 -0.1861 0.071 Uiso 0.41(3) calc A 1
H13B H 1.1487 0.199 -0.1949 0.071 Uiso 0.41(3) calc A 1
H13C H 1.0545 0.2564 -0.2257 0.071 Uiso 0.41(3) calc A 1
C14 C 1.1624(9) 0.1553(13) 0.0011(17) 0.040(4) Uani 0.41(3) d A 1
H14A H 1.1695 0.1864 0.0582 0.06 Uiso 0.41(3) calc A 1
H14B H 1.2203 0.1394 -0.0092 0.06 Uiso 0.41(3) calc A 1
H14C H 1.1283 0.0865 -0.0035 0.06 Uiso 0.41(3) calc A 1
C13A C 1.0611(9) 0.2295(10) -0.2035(6) 0.0331(19) Uani 0.59(3) d A 2
H13D H 1.0367 0.1542 -0.2106 0.05 Uiso 0.59(3) calc A 2
H13E H 1.1107 0.2345 -0.2303 0.05 Uiso 0.59(3) calc A 2
H13F H 1.0157 0.2829 -0.2301 0.05 Uiso 0.59(3) calc A 2
C14A C 1.1618(7) 0.1442(9) -0.0351(11) 0.040(2) Uani 0.59(3) d A 2
H14D H 1.1847 0.158 0.0257 0.06 Uiso 0.59(3) calc A 2
H14E H 1.2107 0.1306 -0.0617 0.06 Uiso 0.59(3) calc A 2
H14F H 1.1233 0.079 -0.0428 0.06 Uiso 0.59(3) calc A 2

loop_
_atom_site_aniso_label
_atom_site_aniso_U_11
_atom_site_aniso_U_22
_atom_site_aniso_U_33
_atom_site_aniso_U_23
_atom_site_aniso_U_13
_atom_site_aniso_U_12
In 0.00802(7) 0.01013(7) 0.01412(8) -0.00205(4) 0.00257(5) 0.00004(4)
Si1 0.0171(2) 0.0103(2) 0.0382(3) -0.0048(2) 0.0154(2) -0.00061(19)
Si2 0.0097(2) 0.0091(2) 0.0140(2) -0.00067(17) 0.00105(17) -0.00030(16)
O 0.0151(6) 0.0133(6) 0.0333(8) -0.0024(5) 0.0118(6) -0.0006(5)
N1 0.0129(7) 0.0115(7) 0.0198(7) -0.0016(6) 0.0080(6) 0.0007(6)
N2 0.0089(7) 0.0105(7) 0.0132(7) -0.0013(5) -0.0003(5) 0.0000(5)
C1 0.0131(8) 0.0118(8) 0.0202(9) -0.0042(7) 0.0070(7) -0.0004(7)
C2 0.0162(9) 0.0162(9) 0.0195(9) -0.0045(7) 0.0061(7) -0.0007(7)
C3 0.0250(11) 0.0239(11) 0.0209(10) -0.0008(8) 0.0103(9) -0.0021(8)
C4 0.0208(10) 0.0276(11) 0.0314(11) -0.0030(9) 0.0170(9) -0.0024(8)
C5 0.0143(9) 0.0245(10) 0.0340(11) -0.0030(9) 0.0108(8) 0.0021(8)
C6 0.0134(8) 0.0152(9) 0.0241(10) -0.0029(7) 0.0067(7) 0.0016(7)
C7 0.0201(10) 0.0245(10) 0.0170(10) -0.0009(7) 0.0043(8) 0.0038(8)
C8 0.0376(13) 0.0284(12) 0.0304(12) -0.0035(9) -0.0016(9) 0.0147(10)
C9 0.0261(11) 0.0387(13) 0.0200(11) -0.0031(8) 0.0032(9) 0.0026(9)
C10 0.0142(8) 0.0208(10) 0.0251(10) 0.0001(8) 0.0038(7) 0.0028(7)
C11 0.0352(12) 0.0291(12) 0.0302(12) -0.0040(9) -0.0027(10) 0.0014(10)
C12 0.0210(10) 0.0217(11) 0.0403(12) 0.0020(9) 0.0083(9) 0.0054(8)
C15 0.0207(10) 0.0195(10) 0.0336(11) -0.0122(9) -0.0024(8) 0.0009(8)
C16 0.0316(11) 0.0264(11) 0.0252(10) 0.0100(8) 0.0095(9) 0.0134(9)
C17 0.0103(8) 0.0109(8) 0.0136(8) -0.0017(6) 0.0002(6) 0.0005(6)
C18 0.0139(8) 0.0157(9) 0.0154(8) 0.0023(7) 0.0021(7) 0.0016(7)
C19 0.0185(9) 0.0219(10) 0.0153(9) 0.0037(7) -0.0023(7) 0.0019(7)
C20 0.0131(8) 0.0211(10) 0.0213(9) -0.0027(7) -0.0053(7) 0.0000(7)
C21 0.0112(8) 0.0176(9) 0.0256(10) -0.0011(7) 0.0025(7) -0.0025(7)
C22 0.0127(8) 0.0132(8) 0.0170(9) -0.0003(7) 0.0035(7) 0.0001(7)
C23 0.0176(9) 0.0286(11) 0.0175(9) 0.0091(8) 0.0030(7) -0.0012(8)
C24 0.0305(11) 0.0285(12) 0.0298(11) 0.0107(9) -0.0006(9) -0.0091(9)
C25 0.0306(11) 0.0455(14) 0.0239(11) 0.0099(10) 0.0119(9) 0.0023(10)
C26 0.0131(8) 0.0238(10) 0.0201(9) 0.0051(8) 0.0054(7) -0.0001(7)
C27 0.0573(15) 0.0182(11) 0.0283(11) 0.0061(9) 0.0219(11) 0.0026(10)
C28 0.0313(11) 0.0274(11) 0.0223(10) -0.0047(8) 0.0111(9) -0.0064(9)
C13 0.062(9) 0.034(6) 0.059(10) -0.020(6) 0.040(8) -0.018(6)
C14 0.017(3) 0.013(4) 0.089(11) 0.019(6) 0.009(6) 0.002(3)
C13A 0.050(5) 0.027(4) 0.026(3) -0.015(2) 0.017(3) -0.017(3)
C14A 0.022(2) 0.019(3) 0.075(7) 0.005(4) 0.004(4) 0.0001(18)

loop_
_atom_type_symbol
_atom_type_description
_atom_type_scat_dispersion_real
_atom_type_scat_dispersion_imag
_atom_type_scat_source
C C 0.0181 0.0091 'International Tables Vol C Tables 4.2.6.8 and 6.1.1.4'
H H 0 0 'International Tables Vol C Tables 4.2.6.8 and 6.1.1.4'
N N 0.0311 0.018 'International Tables Vol C Tables 4.2.6.8 and 6.1.1.4'
O O 0.0492 0.0322 'International Tables Vol C Tables 4.2.6.8 and 6.1.1.4'
Si Si 0.2541 0.3302 'International Tables Vol C Tables 4.2.6.8 and 6.1.1.4'
In In 0.0822 5.0449 'International Tables Vol C Tables 4.2.6.8 and 6.1.1.4'

loop_
_exptl_crystal_face_index_h
_exptl_crystal_face_index_k
_exptl_crystal_face_index_l
_exptl_crystal_face_perp_dist
4 0 -10 0.119
-10 1 2 0.0704
10 -2 -1 0.0798
10 0 1 0.0385
8 4 -4 0.0743
8 1 -8 0.0855
3 6 -6 0.0802
-3 -6 -5 0.1636
-6 3 -6 0.063
6 -3 6 0.0825
-8 -2 -3 0.0864
0 6 -7 0.0791
-9 0 -1 0.0337
-2 7 4 0.1677
3 -7 -3 0.1888
-6 0 -7 0.0774
-5 -7 4 0.0968
-4 -1 10 0.1347
-1 4 9 0.1452

loop_
_geom_angle_atom_site_label_1
_geom_angle_atom_site_label_2
_geom_angle_atom_site_label_3
_geom_angle
_geom_angle_site_symmetry_1
_geom_angle_site_symmetry_3
N1 In N2 118.68(6) . 3_765
N1 In In 126.85(4) . 3_765
N2 In In 114.46(4) 3_765 3_765
O Si1 N1 103.34(7) . .
O Si1 C13 118.0(8) . .
N1 Si1 C13 115.2(6) . .
O Si1 C14A 111.1(5) . .
N1 Si1 C14A 118.7(4) . .
O Si1 C13A 105.7(4) . .
N1 Si1 C13A 111.0(3) . .
C14A Si1 C13A 106.4(4) . .
O Si1 C14 99.4(6) . .
N1 Si1 C14 111.3(6) . .
C13 Si1 C14 108.6(6) . .
O Si2 N2 106.76(7) . .
O Si2 C15 109.34(9) . .
N2 Si2 C15 111.18(8) . .
O Si2 C16 104.73(9) . .
N2 Si2 C16 114.16(8) . .
C15 Si2 C16 110.33(10) . .
Si1 O Si2 149.86(9) . .
C1 N1 Si1 117.84(12) . .
C1 N1 In 124.87(11) . .
Si1 N1 In 114.89(7) . .
C17 N2 Si2 119.42(11) . .
C17 N2 In 119.81(11) . 3_765
Si2 N2 In 115.62(7) . 3_765
C2 C1 C6 119.31(16) . .
C2 C1 N1 120.26(16) . .
C6 C1 N1 120.38(17) . .
C3 C2 C1 119.30(18) . .
C3 C2 C7 118.56(18) . .
C1 C2 C7 122.07(17) . .
C4 C3 C2 121.5(2) . .
C4 C3 H3 119.3 . .
C2 C3 H3 119.3 . .
C5 C4 C3 119.22(18) . .
C5 C4 H4 120.4 . .
C3 C4 H4 120.4 . .
C4 C5 C6 121.76(18) . .
C4 C5 H5 119.1 . .
C6 C5 H5 119.1 . .
C5 C6 C1 118.91(18) . .
C5 C6 C10 118.31(17) . .
C1 C6 C10 122.77(16) . .
C8 C7 C2 110.02(17) . .
C8 C7 C9 109.81(18) . .
C2 C7 C9 113.87(17) . .
C8 C7 H7 107.6 . .
C2 C7 H7 107.6 . .
C9 C7 H7 107.6 . .
C7 C8 H8A 109.5 . .
C7 C8 H8B 109.5 . .
H8A C8 H8B 109.5 . .
C7 C8 H8C 109.5 . .
H8A C8 H8C 109.5 . .
H8B C8 H8C 109.5 . .
C7 C9 H9A 109.5 . .
C7 C9 H9B 109.5 . .
H9A C9 H9B 109.5 . .
C7 C9 H9C 109.5 . .
H9A C9 H9C 109.5 . .
H9B C9 H9C 109.5 . .
C6 C10 C11 110.41(17) . .
C6 C10 C12 112.39(17) . .
C11 C10 C12 110.28(17) . .
C6 C10 H10 107.9 . .
C11 C10 H10 107.9 . .
C12 C10 H10 107.9 . .
C10 C11 H11A 109.5 . .
C10 C11 H11B 109.5 . .
H11A C11 H11B 109.5 . .
C10 C11 H11C 109.5 . .
H11A C11 H11C 109.5 . .
H11B C11 H11C 109.5 . .
C10 C12 H12A 109.5 . .
C10 C12 H12B 109.5 . .
H12A C12 H12B 109.5 . .
C10 C12 H12C 109.5 . .
H12A C12 H12C 109.5 . .
H12B C12 H12C 109.5 . .
Si2 C15 H15A 109.5 . .
Si2 C15 H15B 109.5 . .
H15A C15 H15B 109.5 . .
Si2 C15 H15C 109.5 . .
H15A C15 H15C 109.5 . .
H15B C15 H15C 109.5 . .
Si2 C16 H16A 109.5 . .
Si2 C16 H16B 109.5 . .
H16A C16 H16B 109.5 . .
Si2 C16 H16C 109.5 . .
H16A C16 H16C 109.5 . .
H16B C16 H16C 109.5 . .
C22 C17 C18 119.47(15) . .
C22 C17 N2 120.21(15) . .
C18 C17 N2 120.25(15) . .
C19 C18 C17 119.13(16) . .
C19 C18 C23 119.42(16) . .
C17 C18 C23 121.45(16) . .
C20 C19 C18 121.30(17) . .
C20 C19 H19 119.3 . .
C18 C19 H19 119.3 . .
C19 C20 C21 119.44(17) . .
C19 C20 H20 120.3 . .
C21 C20 H20 120.3 . .
C20 C21 C22 121.45(17) . .
C20 C21 H21 119.3 . .
C22 C21 H21 119.3 . .
C21 C22 C17 119.12(17) . .
C21 C22 C26 119.30(16) . .
C17 C22 C26 121.57(15) . .
C18 C23 C25 112.51(17) . .
C18 C23 C24 111.20(16) . .
C25 C23 C24 110.48(17) . .
C18 C23 H23 107.5 . .
C25 C23 H23 107.5 . .
C24 C23 H23 107.5 . .
C23 C24 H24A 109.5 . .
C23 C24 H24B 109.5 . .
H24A C24 H24B 109.5 . .
C23 C24 H24C 109.5 . .
H24A C24 H24C 109.5 . .
H24B C24 H24C 109.5 . .
C23 C25 H25A 109.5 . .
C23 C25 H25B 109.5 . .
H25A C25 H25B 109.5 . .
C23 C25 H25C 109.5 . .
H25A C25 H25C 109.5 . .
H25B C25 H25C 109.5 . .
C22 C26 C27 111.77(16) . .
C22 C26 C28 111.59(16) . .
C27 C26 C28 110.79(16) . .
C22 C26 H26 107.5 . .
C27 C26 H26 107.5 . .
C28 C26 H26 107.5 . .
C26 C27 H27A 109.5 . .
C26 C27 H27B 109.5 . .
H27A C27 H27B 109.5 . .
C26 C27 H27C 109.5 . .
H27A C27 H27C 109.5 . .
H27B C27 H27C 109.5 . .
C26 C28 H28A 109.5 . .
C26 C28 H28B 109.5 . .
H28A C28 H28B 109.5 . .
C26 C28 H28C 109.5 . .
H28A C28 H28C 109.5 . .
H28B C28 H28C 109.5 . .
Si1 C13 H13A 109.5 . .
Si1 C13 H13B 109.5 . .
H13A C13 H13B 109.5 . .
Si1 C13 H13C 109.5 . .
H13A C13 H13C 109.5 . .
H13B C13 H13C 109.5 . .
Si1 C14 H14A 109.5 . .
Si1 C14 H14B 109.5 . .
H14A C14 H14B 109.5 . .
Si1 C14 H14C 109.5 . .
H14A C14 H14C 109.5 . .
H14B C14 H14C 109.5 . .
Si1 C13A H13D 109.5 . .
Si1 C13A H13E 109.5 . .
H13D C13A H13E 109.5 . .
Si1 C13A H13F 109.5 . .
H13D C13A H13F 109.5 . .
H13E C13A H13F 109.5 . .
Si1 C14A H14D 109.5 . .
Si1 C14A H14E 109.5 . .
H14D C14A H14E 109.5 . .
Si1 C14A H14F 109.5 . .
H14D C14A H14F 109.5 . .
H14E C14A H14F 109.5 . .

loop_
_geom_bond_atom_site_label_1
_geom_bond_atom_site_label_2
_geom_bond_distance
_geom_bond_site_symmetry_2
In N1 2.0794(14) .
In N2 2.1043(14) 3_765
In In 2.7537(2) 3_765
Si1 O 1.6217(13) .
Si1 N1 1.7250(15) .
Si1 C13 1.731(19) .
Si1 C14A 1.795(11) .
Si1 C13A 1.946(10) .
Si1 C14 1.966(17) .
Si2 O 1.6364(13) .
Si2 N2 1.7156(15) .
Si2 C15 1.850(2) .
Si2 C16 1.860(2) .
N1 C1 1.437(2) .
N2 C17 1.432(2) .
N2 In 2.1043(14) 3_765
C1 C2 1.414(3) .
C1 C6 1.418(2) .
C2 C3 1.390(3) .
C2 C7 1.527(3) .
C3 C4 1.389(3) .
C3 H3 0.95 .
C4 C5 1.375(3) .
C4 H4 0.95 .
C5 C6 1.398(3) .
C5 H5 0.95 .
C6 C10 1.522(3) .
C7 C8 1.524(3) .
C7 C9 1.535(3) .
C7 H7 1 .
C8 H8A 0.98 .
C8 H8B 0.98 .
C8 H8C 0.98 .
C9 H9A 0.98 .
C9 H9B 0.98 .
C9 H9C 0.98 .
C10 C11 1.530(3) .
C10 C12 1.534(3) .
C10 H10 1 .
C11 H11A 0.98 .
C11 H11B 0.98 .
C11 H11C 0.98 .
C12 H12A 0.98 .
C12 H12B 0.98 .
C12 H12C 0.98 .
C15 H15A 0.98 .
C15 H15B 0.98 .
C15 H15C 0.98 .
C16 H16A 0.98 .
C16 H16B 0.98 .
C16 H16C 0.98 .
C17 C22 1.411(2) .
C17 C18 1.416(2) .
C18 C19 1.397(2) .
C18 C23 1.521(2) .
C19 C20 1.382(3) .
C19 H19 0.95 .
C20 C21 1.383(3) .
C20 H20 0.95 .
C21 C22 1.396(2) .
C21 H21 0.95 .
C22 C26 1.514(2) .
C23 C25 1.532(3) .
C23 C24 1.533(3) .
C23 H23 1 .
C24 H24A 0.98 .
C24 H24B 0.98 .
C24 H24C 0.98 .
C25 H25A 0.98 .
C25 H25B 0.98 .
C25 H25C 0.98 .
C26 C27 1.529(3) .
C26 C28 1.530(3) .
C26 H26 1 .
C27 H27A 0.98 .
C27 H27B 0.98 .
C27 H27C 0.98 .
C28 H28A 0.98 .
C28 H28B 0.98 .
C28 H28C 0.98 .
C13 H13A 0.98 .
C13 H13B 0.98 .
C13 H13C 0.98 .
C14 H14A 0.98 .
C14 H14B 0.98 .
C14 H14C 0.98 .
C13A H13D 0.98 .
C13A H13E 0.98 .
C13A H13F 0.98 .
C14A H14D 0.98 .
C14A H14E 0.98 .
C14A H14F 0.98 .
